data_7057925
loop_
_publ_author_name
'Vasilchenko, Danila'
'Tkachev, Sergey'
'Baidina, Iraida'
'Korolkov, Ilya'
'Berdyugin, Semen'
'Kozlova, Ekaterina'
'Kozlov, Denis'

_publ_section_title
;
 Preparation of a rhodium(iii) cis-diaquacomplex by protic acid induced
 oxalate-release from mer-[Rh(C2O4)Cl(py)3]
;
_journal_issue 24
_journal_name_full 'New Journal of Chemistry'
_journal_page_first 19637
_journal_paper_doi 10.1039/C8NJ04264K
_journal_volume 42
_journal_year 2018
_chemical_formula_sum 'C17 H15 Cl N3 O4 Rh'
_chemical_formula_weight 463.68
_space_group_crystal_system orthorhombic
_space_group_IT_number 19
_space_group_name_Hall 'P 2ac 2ab'
_space_group_name_H-M_alt 'P 21 21 21'
_symmetry_space_group_name_Hall 'P 2ac 2ab'
_symmetry_space_group_name_H-M 'P 21 21 21'
_atom_sites_solution_hydrogens geom
_audit_creation_method SHELXL-2016/4
_audit_update_record
;
2018-10-22 deposited with the CCDC.
2018-11-07 downloaded from the CCDC.
;
_cell_angle_alpha 90
_cell_angle_beta 90
_cell_angle_gamma 90
_cell_formula_units_Z 4
_cell_length_a 9.9999(6)
_cell_length_b 12.0930(7)
_cell_length_c 14.9368(8)
_cell_measurement_reflns_used 9895
_cell_measurement_temperature 296(2)
_cell_measurement_theta_max 30.60
_cell_measurement_theta_min 2.17
_cell_volume 1806.29(18)
_computing_cell_refinement 'Bruker SAINT'
_computing_data_collection 'Bruker APEX2'
_computing_data_reduction 'Bruker SAINT'
_computing_molecular_graphics 'Bruker SHELXTL'
_computing_publication_material 'Bruker SHELXTL'
_computing_structure_refinement 'SHELXL-2016/4 (Sheldrick, 2016)'
_computing_structure_solution 'SHELXS-97 (Sheldrick 2008)'
_diffrn_ambient_temperature 296(2)
_diffrn_measured_fraction_theta_full 0.999
_diffrn_measured_fraction_theta_max 0.995
_diffrn_measurement_device_type 'Bruker Apex DUO'
_diffrn_measurement_method '\f and \w scans'
_diffrn_radiation_type MoK\a
_diffrn_radiation_wavelength 0.71073
_diffrn_reflns_av_R_equivalents 0.0393
_diffrn_reflns_av_unetI/netI 0.0297
_diffrn_reflns_Laue_measured_fraction_full 0.999
_diffrn_reflns_Laue_measured_fraction_max 0.995
_diffrn_reflns_limit_h_max 14
_diffrn_reflns_limit_h_min -13
_diffrn_reflns_limit_k_max 16
_diffrn_reflns_limit_k_min -17
_diffrn_reflns_limit_l_max 21
_diffrn_reflns_limit_l_min -21
_diffrn_reflns_number 31362
_diffrn_reflns_point_group_measured_fraction_full 0.999
_diffrn_reflns_point_group_measured_fraction_max 0.994
_diffrn_reflns_theta_full 25.242
_diffrn_reflns_theta_max 30.601
_diffrn_reflns_theta_min 2.167
_diffrn_source 'fine-focus sealed tube'
_diffrn_standards_decay_% 0
_diffrn_standards_interval_count 0
_diffrn_standards_number 0
_exptl_absorpt_coefficient_mu 1.121
_exptl_absorpt_correction_type multi-scan
_exptl_crystal_colour yellow
_exptl_crystal_density_diffrn 1.705
_exptl_crystal_description stick
_exptl_crystal_F_000 928
_exptl_crystal_size_max 0.240
_exptl_crystal_size_mid 0.120
_exptl_crystal_size_min 0.100
_exptl_transmission_factor_max 0.8962
_exptl_transmission_factor_min 0.7747
_refine_diff_density_max 1.592
_refine_diff_density_min -0.354
_refine_diff_density_rms 0.071
_refine_ls_abs_structure_details
;
 Flack x determined using 2022 quotients [(I+)-(I-)]/[(I+)+(I-)]
 (Parsons, Flack and Wagner, Acta Cryst. B69 (2013) 249-259).
;
_refine_ls_abs_structure_Flack -0.018(11)
_refine_ls_extinction_method none
_refine_ls_goodness_of_fit_ref 1.037
_refine_ls_hydrogen_treatment refU
_refine_ls_matrix_type full
_refine_ls_number_parameters 250
_refine_ls_number_reflns 5538
_refine_ls_number_restraints 0
_refine_ls_restrained_S_all 1.037
_refine_ls_R_factor_all 0.0365
_refine_ls_R_factor_gt 0.0284
_refine_ls_shift/su_max 0.001
_refine_ls_shift/su_mean 0.000
_refine_ls_structure_factor_coef Fsqd
_refine_ls_weighting_details 'w=1/[\s^2^(Fo^2^)+(0.0395P)^2^] where P=(Fo^2^+2Fc^2^)/3'
_refine_ls_weighting_scheme calc
_refine_ls_wR_factor_gt 0.0654
_refine_ls_wR_factor_ref 0.0683
_reflns_Friedel_coverage 0.774
_reflns_Friedel_fraction_full 1.000
_reflns_Friedel_fraction_max 0.993
_reflns_number_gt 4941
_reflns_number_total 5538
_reflns_threshold_expression 'I > 2\s(I)'
_cod_data_source_file c8nj04264k2.cif
_cod_data_source_block publication_text
_cod_depositor_comments 'Adding full bibliography for 7057925--7057926.cif.'
_cod_database_code 7057925
_shelx_shelxl_version_number 2016/4
_shelx_space_group_comment
;
The symmetry employed for this shelxl refinement is uniquely defined
by the following loop, which should always be used as a source of
symmetry information in preference to the above space-group names.
They are only intended as comments.
;
_shelx_estimated_absorpt_t_min 0.775
_shelx_estimated_absorpt_t_max 0.896

loop_
_space_group_symop_operation_xyz
'x, y, z'
'-x+1/2, -y, z+1/2'
'x+1/2, -y+1/2, -z'
'-x, y+1/2, -z+1/2'

loop_
_atom_site_label
_atom_site_type_symbol
_atom_site_fract_x
_atom_site_fract_y
_atom_site_fract_z
_atom_site_U_iso_or_equiv
_atom_site_adp_type
_atom_site_occupancy
_atom_site_site_symmetry_order
_atom_site_calc_flag
_atom_site_refinement_flags_posn
RH1 Rh 0.62143(3) 0.56703(2) 0.14432(2) 0.03017(7) Uani 1 1 d .
CL1 Cl 0.80429(10) 0.45709(8) 0.10338(8) 0.0477(2) Uani 1 1 d .
O1 O 0.6003(3) 0.4824(2) 0.25955(16) 0.0412(6) Uani 1 1 d .
O2 O 0.4638(3) 0.6523(2) 0.19076(17) 0.0379(6) Uani 1 1 d .
C1 C 0.5022(4) 0.5165(3) 0.3074(3) 0.0399(8) Uani 1 1 d .
C2 C 0.4185(4) 0.6129(3) 0.2656(3) 0.0395(8) Uani 1 1 d .
O1A O 0.4741(4) 0.4795(3) 0.3796(2) 0.0652(9) Uani 1 1 d .
O2A O 0.3193(4) 0.6478(3) 0.3026(2) 0.0618(9) Uani 1 1 d .
N1 N 0.4900(3) 0.4599(2) 0.0851(2) 0.0333(6) Uani 1 1 d .
C11 C 0.5076(4) 0.3495(3) 0.0946(3) 0.0395(8) Uani 1 1 d .
H11 H 0.578420 0.323522 0.129006 0.039(11) Uiso 1 1 calc R
C12 C 0.4223(5) 0.2747(3) 0.0541(3) 0.0495(10) Uani 1 1 d .
H12 H 0.435627 0.199070 0.061012 0.048(12) Uiso 1 1 calc R
C13 C 0.3171(5) 0.3137(4) 0.0032(3) 0.0561(11) Uani 1 1 d .
H13 H 0.259837 0.264581 -0.025460 0.057(14) Uiso 1 1 calc R
C14 C 0.2977(4) 0.4265(4) -0.0047(3) 0.0531(10) Uani 1 1 d .
H14 H 0.226529 0.454505 -0.037817 0.052(13) Uiso 1 1 calc R
C15 C 0.3859(4) 0.4961(3) 0.0373(2) 0.0415(8) Uani 1 1 d .
H15 H 0.372638 0.572000 0.032280 0.057(13) Uiso 1 1 calc R
N2 N 0.6310(3) 0.6584(2) 0.02739(17) 0.0327(5) Uani 1 1 d .
C21 C 0.7048(4) 0.6291(3) -0.0433(3) 0.0433(9) Uani 1 1 d .
H21 H 0.755525 0.564791 -0.040050 0.050(12) Uiso 1 1 calc R
C22 C 0.7083(5) 0.6912(4) -0.1210(3) 0.0515(10) Uani 1 1 d .
H22 H 0.760726 0.668755 -0.169152 0.067(16) Uiso 1 1 calc R
C23 C 0.6337(5) 0.7859(3) -0.1264(3) 0.0513(10) Uani 1 1 d .
H23 H 0.635906 0.829325 -0.177801 0.050(12) Uiso 1 1 calc R
C24 C 0.5559(5) 0.8156(3) -0.0549(3) 0.0497(10) Uani 1 1 d .
H24 H 0.504027 0.879404 -0.057377 0.057(13) Uiso 1 1 calc R
C25 C 0.5548(4) 0.7507(3) 0.0206(3) 0.0413(8) Uani 1 1 d .
H25 H 0.500260 0.770710 0.068391 0.033(10) Uiso 1 1 calc R
N3 N 0.7468(3) 0.6724(3) 0.2122(2) 0.0427(8) Uani 1 1 d .
C31 C 0.8382(5) 0.6293(5) 0.2681(3) 0.0591(12) Uani 1 1 d .
H31 H 0.845136 0.552889 0.273790 0.049(13) Uiso 1 1 calc R
C32 C 0.9220(6) 0.6969(7) 0.3171(4) 0.084(2) Uani 1 1 d .
H32 H 0.985232 0.666164 0.355334 0.16(3) Uiso 1 1 calc R
C33 C 0.9117(6) 0.8103(7) 0.3091(5) 0.094(2) Uani 1 1 d .
H33 H 0.967224 0.856816 0.341907 0.14(3) Uiso 1 1 calc R
C34 C 0.8201(7) 0.8519(5) 0.2533(4) 0.0804(19) Uani 1 1 d .
H34 H 0.812159 0.928071 0.246512 0.09(2) Uiso 1 1 calc R
C35 C 0.7381(5) 0.7826(4) 0.2060(3) 0.0572(12) Uani 1 1 d .
H35 H 0.674061 0.813166 0.168271 0.065(16) Uiso 1 1 calc R

loop_
_atom_site_aniso_label
_atom_site_aniso_U_11
_atom_site_aniso_U_22
_atom_site_aniso_U_33
_atom_site_aniso_U_23
_atom_site_aniso_U_13
_atom_site_aniso_U_12
RH1 0.02928(11) 0.02707(10) 0.03416(12) 0.00044(9) -0.00549(11) 0.00190(10)
CL1 0.0364(5) 0.0401(5) 0.0666(6) 0.0009(4) -0.0007(4) 0.0109(4)
O1 0.0440(17) 0.0388(12) 0.0408(13) 0.0086(10) -0.0075(12) 0.0031(11)
O2 0.0416(14) 0.0364(12) 0.0356(13) 0.0040(10) 0.0015(11) 0.0047(11)
C1 0.047(2) 0.0380(18) 0.0347(18) 0.0014(14) -0.0025(16) -0.0067(15)
C2 0.041(2) 0.0395(18) 0.0383(19) -0.0045(15) -0.0020(15) -0.0021(15)
O1A 0.081(3) 0.0647(19) 0.0504(18) 0.0221(15) 0.0110(17) 0.0097(18)
O2A 0.063(2) 0.071(2) 0.0516(18) 0.0093(16) 0.0164(16) 0.0160(17)
N1 0.0345(15) 0.0306(13) 0.0346(15) -0.0028(10) -0.0050(12) 0.0008(11)
C11 0.039(2) 0.0315(16) 0.048(2) 0.0003(15) -0.0009(16) 0.0011(14)
C12 0.057(3) 0.0331(18) 0.058(3) -0.0081(17) 0.004(2) -0.0090(16)
C13 0.057(3) 0.054(2) 0.058(3) -0.015(2) -0.009(2) -0.016(2)
C14 0.046(2) 0.063(2) 0.051(2) -0.004(2) -0.0150(18) 0.001(2)
C15 0.040(2) 0.0382(16) 0.0461(19) -0.0010(13) -0.0088(18) 0.0017(17)
N2 0.0343(14) 0.0299(11) 0.0339(13) -0.0010(10) -0.0006(13) 0.0018(13)
C21 0.042(2) 0.0416(19) 0.046(2) -0.0053(15) 0.0013(17) 0.0065(16)
C22 0.052(2) 0.062(3) 0.041(2) 0.0002(18) 0.0101(18) 0.006(2)
C23 0.056(2) 0.056(2) 0.042(2) 0.0110(16) 0.0040(19) 0.003(2)
C24 0.054(2) 0.045(2) 0.051(2) 0.0111(18) 0.002(2) 0.0122(18)
C25 0.046(2) 0.0374(17) 0.040(2) 0.0024(15) 0.0063(17) 0.0090(16)
N3 0.0404(18) 0.0439(18) 0.0439(18) -0.0059(14) -0.0075(14) -0.0057(14)
C31 0.046(3) 0.079(3) 0.053(3) -0.003(2) -0.015(2) -0.001(2)
C32 0.057(3) 0.126(6) 0.069(4) -0.022(4) -0.027(3) -0.007(3)
C33 0.063(4) 0.123(6) 0.096(5) -0.045(4) -0.011(3) -0.039(4)
C34 0.084(4) 0.069(4) 0.088(4) -0.028(3) 0.001(3) -0.032(3)
C35 0.062(3) 0.046(2) 0.063(3) -0.008(2) -0.008(2) -0.014(2)

loop_
_atom_type_symbol
_atom_type_description
_atom_type_scat_dispersion_real
_atom_type_scat_dispersion_imag
_atom_type_scat_source
C C 0.0033 0.0016 'International Tables Vol C Tables 4.2.6.8 and 6.1.1.4'
H H 0.0000 0.0000 'International Tables Vol C Tables 4.2.6.8 and 6.1.1.4'
N N 0.0061 0.0033 'International Tables Vol C Tables 4.2.6.8 and 6.1.1.4'
O O 0.0106 0.0060 'International Tables Vol C Tables 4.2.6.8 and 6.1.1.4'
Cl Cl 0.1484 0.1585 'International Tables Vol C Tables 4.2.6.8 and 6.1.1.4'
Rh Rh -1.1178 0.9187 'International Tables Vol C Tables 4.2.6.8 and 6.1.1.4'

loop_
_geom_angle_atom_site_label_1
_geom_angle_atom_site_label_2
_geom_angle_atom_site_label_3
_geom_angle
O2 RH1 O1 83.29(11)
O2 RH1 N1 88.29(11)
O1 RH1 N1 88.86(11)
O2 RH1 N3 89.43(13)
O1 RH1 N3 87.56(13)
N1 RH1 N3 175.96(14)
O2 RH1 N2 93.07(11)
O1 RH1 N2 176.26(13)
N1 RH1 N2 90.19(11)
N3 RH1 N2 93.27(13)
O2 RH1 CL1 174.25(8)
O1 RH1 CL1 90.96(8)
N1 RH1 CL1 91.67(9)
N3 RH1 CL1 90.27(10)
N2 RH1 CL1 92.68(9)
C1 O1 RH1 113.2(2)
C2 O2 RH1 112.6(2)
O1A C1 O1 124.1(4)
O1A C1 C2 120.7(4)
O1 C1 C2 115.2(3)
O2A C2 O2 123.5(4)
O2A C2 C1 121.0(4)
O2 C2 C1 115.5(3)
C15 N1 C11 118.7(3)
C15 N1 RH1 121.6(2)
C11 N1 RH1 119.7(2)
N1 C11 C12 121.3(4)
C13 C12 C11 119.1(4)
C12 C13 C14 119.4(4)
C15 C14 C13 118.4(4)
N1 C15 C14 123.0(3)
C21 N2 C25 118.1(3)
C21 N2 RH1 123.4(2)
C25 N2 RH1 118.5(2)
N2 C21 C22 122.2(4)
C23 C22 C21 119.3(4)
C22 C23 C24 118.9(4)
C23 C24 C25 119.7(4)
N2 C25 C24 121.8(4)
C35 N3 C31 118.3(4)
C35 N3 RH1 122.9(3)
C31 N3 RH1 118.7(3)
N3 C31 C32 120.8(6)
C33 C32 C31 119.8(6)
C34 C33 C32 118.6(5)
C33 C34 C35 120.1(6)
N3 C35 C34 122.3(5)

loop_
_geom_bond_atom_site_label_1
_geom_bond_atom_site_label_2
_geom_bond_distance
RH1 O2 2.007(3)
RH1 O1 2.013(2)
RH1 N1 2.046(3)
RH1 N3 2.055(3)
RH1 N2 2.069(3)
RH1 CL1 2.3421(10)
O1 C1 1.282(5)
O2 C2 1.297(5)
C1 O1A 1.200(5)
C1 C2 1.565(6)
C2 O2A 1.211(5)
N1 C15 1.337(5)
N1 C11 1.353(4)
C11 C12 1.383(5)
C12 C13 1.381(7)
C13 C14 1.383(6)
C14 C15 1.371(6)
N2 C21 1.336(5)
N2 C25 1.355(5)
C21 C22 1.384(6)
C22 C23 1.369(6)
C23 C24 1.371(6)
C24 C25 1.373(6)
N3 C35 1.338(5)
N3 C31 1.343(6)
C31 C32 1.381(7)
C32 C33 1.380(9)
C33 C34 1.336(10)
C34 C35 1.369(7)
